data_7700585
loop_
_publ_author_name
'Barker, Andrew'
'Kelly, Conor T.'
'K\"uhne, Irina A'
'Hill, Stephen'
'Krzystek, J.'
'Wix, Paul'
'Esien, Kane'
'Felton, Solveig'
'M\"uller-Bunz, Helge'
'Morgan, Grace G.'

_publ_section_title
;
 Spin state solvomorphism in a series of rare S = 1 manganese(iii)
 complexes.
;
_journal_issue 41
_journal_name_full 'Dalton transactions (Cambridge, England : 2003)'
_journal_page_first 15560
_journal_page_last 15566
_journal_paper_doi 10.1039/c9dt02476j
_journal_volume 48
_journal_year 2019
_chemical_absolute_configuration ad
_chemical_formula_moiety 'C30 H32 Mn N4 O2, Cl O4'
_chemical_formula_sum 'C30 H32 Cl Mn N4 O6'
_chemical_formula_weight 634.98
_space_group_crystal_system orthorhombic
_space_group_IT_number 18
_space_group_name_Hall 'P 2 2ab'
_space_group_name_H-M_alt 'P 21 21 2'
_symmetry_space_group_name_Hall 'P 2 2ab'
_symmetry_space_group_name_H-M 'P 21 21 2'
_atom_sites_solution_hydrogens geom
_atom_sites_solution_primary direct
_atom_sites_solution_secondary difmap
_audit_creation_method SHELXL-2014
_audit_update_record
;
2019-06-10 deposited with the CCDC.    2019-07-16 downloaded from the CCDC.
;
_cell_angle_alpha 90
_cell_angle_beta 90
_cell_angle_gamma 90
_cell_formula_units_Z 2
_cell_length_a 7.49091(6)
_cell_length_b 12.7773(1)
_cell_length_c 14.7289(1)
_cell_measurement_reflns_used 9590
_cell_measurement_temperature 100(2)
_cell_measurement_theta_max 76.7740
_cell_measurement_theta_min 4.5670
_cell_volume 1409.756(18)
_computing_cell_refinement 'CrysAlisPro 1.171.38.41 (Rigaku OD, 2015)'
_computing_data_collection 'CrysAlisPro 1.171.38.41 (Rigaku OD, 2015)'
_computing_data_reduction 'CrysAlisPro 1.171.38.41 (Rigaku OD, 2015)'
_computing_structure_refinement 'SHELXL-2014 (Sheldrick, 2014)'
_diffrn_ambient_temperature 100(2)
_diffrn_detector_area_resol_mean 10.3196
_diffrn_measured_fraction_theta_full 0.999
_diffrn_measured_fraction_theta_max 0.995
_diffrn_measurement_device_type 'SuperNova, Dual, Cu at zero, Atlas'
_diffrn_measurement_method '\w scans'
_diffrn_radiation_type CuK\a
_diffrn_radiation_wavelength 1.54184
_diffrn_reflns_av_R_equivalents 0.0257
_diffrn_reflns_av_unetI/netI 0.0179
_diffrn_reflns_Laue_measured_fraction_full 0.999
_diffrn_reflns_Laue_measured_fraction_max 0.995
_diffrn_reflns_limit_h_max 6
_diffrn_reflns_limit_h_min -9
_diffrn_reflns_limit_k_max 16
_diffrn_reflns_limit_k_min -15
_diffrn_reflns_limit_l_max 18
_diffrn_reflns_limit_l_min -18
_diffrn_reflns_number 14804
_diffrn_reflns_point_group_measured_fraction_full 1.000
_diffrn_reflns_point_group_measured_fraction_max 0.992
_diffrn_reflns_theta_full 67.684
_diffrn_reflns_theta_max 76.882
_diffrn_reflns_theta_min 4.581
_diffrn_source 'micro-focus sealed X-ray tube'
_exptl_absorpt_coefficient_mu 5.118
_exptl_absorpt_correction_T_max 0.742
_exptl_absorpt_correction_T_min 0.498
_exptl_absorpt_correction_type gaussian
_exptl_absorpt_process_details
; 
CrysAlisPro 1.171.38.41 (Rigaku Oxford Diffraction, 2015) 
Numerical absorption correction based on gaussian integration over 
a multifaceted crystal model 
Empirical absorption correction using spherical harmonics, 
implemented in SCALE3 ABSPACK scaling algorithm. 
;
_exptl_crystal_colour black
_exptl_crystal_density_diffrn 1.496
_exptl_crystal_description prism
_exptl_crystal_F_000 660
_exptl_crystal_recrystallization_method 'Re-crystallisation from solvent: acetonitrile'
_exptl_crystal_size_max 0.231
_exptl_crystal_size_mid 0.117
_exptl_crystal_size_min 0.077
_refine_diff_density_max 0.220
_refine_diff_density_min -0.432
_refine_diff_density_rms 0.043
_refine_ls_abs_structure_details
; 
 Flack x determined using 1158 quotients [(I+)-(I-)]/[(I+)+(I-)] 
 (Parsons, Flack and Wagner, Acta Cryst. B69 (2013) 249-259). 
;
_refine_ls_abs_structure_Flack -0.010(2)
_refine_ls_extinction_method none
_refine_ls_goodness_of_fit_ref 1.075
_refine_ls_hydrogen_treatment constr
_refine_ls_matrix_type full
_refine_ls_number_parameters 191
_refine_ls_number_reflns 2966
_refine_ls_number_restraints 0
_refine_ls_restrained_S_all 1.075
_refine_ls_R_factor_all 0.0242
_refine_ls_R_factor_gt 0.0230
_refine_ls_shift/su_max 0.000
_refine_ls_shift/su_mean 0.000
_refine_ls_structure_factor_coef Fsqd
_refine_ls_weighting_details 'w=1/[\s^2^(Fo^2^)+(0.0366P)^2^+0.2515P] where P=(Fo^2^+2Fc^2^)/3'
_refine_ls_weighting_scheme calc
_refine_ls_wR_factor_gt 0.0600
_refine_ls_wR_factor_ref 0.0610
_reflns_Friedel_coverage 0.717
_reflns_Friedel_fraction_full 1.000
_reflns_Friedel_fraction_max 0.987
_reflns_number_gt 2876
_reflns_number_total 2966
_reflns_threshold_expression 'I > 2\s(I)'
_cod_data_source_file c9dt02476j2.cif
_cod_data_source_block mor1083_2
_cod_depositor_comments 'Adding full bibliography for 7700582--7700586.cif.'
_cod_database_code 7700585
_shelx_space_group_comment
; 
The symmetry employed for this shelxl refinement is uniquely defined 
by the following loop, which should always be used as a source of 
symmetry information in preference to the above space-group names. 
They are only intended as comments. 
;
_shelxl_version_number 2014-3

loop_
_space_group_symop_operation_xyz
'x, y, z'
'-x, -y, z'
'x+1/2, -y+1/2, -z'
'-x+1/2, y+1/2, -z'

loop_
_atom_site_label
_atom_site_type_symbol
_atom_site_fract_x
_atom_site_fract_y
_atom_site_fract_z
_atom_site_U_iso_or_equiv
_atom_site_adp_type
_atom_site_occupancy
_atom_site_site_symmetry_order
_atom_site_calc_flag
_atom_site_refinement_flags_posn
_atom_site_refinement_flags_adp
_atom_site_refinement_flags_occupancy
Mn Mn 0.0000 0.5000 0.84689(3) 0.01185(11) Uani 1 2 d S T P
O1 O 0.16615(18) 0.38915(11) 0.84745(10) 0.0157(3) Uani 1 1 d . . .
C1 C 0.2295(3) 0.34910(17) 0.77107(14) 0.0161(4) Uani 1 1 d . . .
C2 C 0.2721(3) 0.23989(17) 0.77119(15) 0.0201(4) Uani 1 1 d . . .
H2A H 0.2550 0.2001 0.8250 0.024 Uiso 1 1 calc R U .
C3 C 0.3365(3) 0.19231(17) 0.69555(16) 0.0231(5) Uani 1 1 d . . .
H3 H 0.3643 0.1198 0.6976 0.028 Uiso 1 1 calc R U .
C4 C 0.3632(3) 0.24858(18) 0.61338(15) 0.0199(4) Uani 1 1 d . . .
C5 C 0.4207(3) 0.19784(19) 0.53299(16) 0.0245(5) Uani 1 1 d . . .
H5 H 0.4486 0.1253 0.5346 0.029 Uiso 1 1 calc R U .
C6 C 0.4366(3) 0.2518(2) 0.45296(16) 0.0259(5) Uani 1 1 d . . .
H6 H 0.4756 0.2167 0.3997 0.031 Uiso 1 1 calc R U .
C7 C 0.3955(3) 0.3588(2) 0.44972(16) 0.0249(5) Uani 1 1 d . . .
H7 H 0.4062 0.3960 0.3941 0.030 Uiso 1 1 calc R U .
C8 C 0.3397(3) 0.41037(18) 0.52692(15) 0.0208(4) Uani 1 1 d . . .
H8 H 0.3115 0.4828 0.5237 0.025 Uiso 1 1 calc R U .
C9 C 0.3238(3) 0.35756(17) 0.61073(14) 0.0177(4) Uani 1 1 d . . .
C10 C 0.2599(3) 0.40798(16) 0.69243(14) 0.0163(4) Uani 1 1 d . . .
C11 C 0.2489(3) 0.52080(15) 0.69727(13) 0.0157(4) Uani 1 1 d . . .
H11 H 0.3134 0.5602 0.6535 0.019 Uiso 1 1 calc R U .
N1 N 0.1572(2) 0.57188(13) 0.75713(11) 0.0142(3) Uani 1 1 d . . .
C12 C 0.1968(3) 0.68460(16) 0.76656(14) 0.0172(4) Uani 1 1 d . . .
H12A H 0.0842 0.7250 0.7634 0.021 Uiso 1 1 calc R U .
H12B H 0.2741 0.7074 0.7157 0.021 Uiso 1 1 calc R U .
C13 C 0.2903(3) 0.70724(16) 0.85662(14) 0.0202(4) Uani 1 1 d . . .
H13A H 0.3980 0.6626 0.8611 0.024 Uiso 1 1 calc R U .
H13B H 0.3300 0.7811 0.8569 0.024 Uiso 1 1 calc R U .
C14 C 0.1740(3) 0.68820(16) 0.93933(14) 0.0184(4) Uani 1 1 d . . .
H14A H 0.2362 0.7142 0.9942 0.022 Uiso 1 1 calc R U .
H14B H 0.0611 0.7279 0.9329 0.022 Uiso 1 1 calc R U .
N2 N 0.1329(2) 0.57533(14) 0.95072(11) 0.0151(3) Uani 1 1 d . . .
H2 H 0.2495 0.5384 0.9589 0.018 Uiso 1 1 calc R U .
C15 C 0.0274(3) 0.55684(14) 1.03439(13) 0.0176(4) Uani 1 1 d . . .
H15A H -0.0795 0.6024 1.0351 0.021 Uiso 1 1 calc R U .
H15B H 0.1003 0.5726 1.0888 0.021 Uiso 1 1 calc R U .
Cl Cl 0.5000 0.5000 0.13267(5) 0.02185(15) Uani 1 2 d S T P
O2 O 0.5422(2) 0.41176(13) 0.07548(13) 0.0358(4) Uani 1 1 d . . .
O3 O 0.6516(3) 0.52475(15) 0.18825(14) 0.0398(5) Uani 1 1 d . . .

loop_
_atom_site_aniso_label
_atom_site_aniso_U_11
_atom_site_aniso_U_22
_atom_site_aniso_U_33
_atom_site_aniso_U_23
_atom_site_aniso_U_13
_atom_site_aniso_U_12
Mn 0.01327(19) 0.01124(18) 0.01106(18) 0.000 0.000 -0.00011(18)
O1 0.0171(6) 0.0170(6) 0.0131(6) -0.0009(5) 0.0001(6) 0.0015(5)
C1 0.0130(9) 0.0186(9) 0.0166(10) -0.0043(8) -0.0020(8) 0.0009(8)
C2 0.0208(10) 0.0183(10) 0.0212(10) -0.0015(8) -0.0028(8) 0.0034(9)
C3 0.0224(11) 0.0185(10) 0.0285(11) -0.0047(9) -0.0046(9) 0.0065(9)
C4 0.0144(9) 0.0239(10) 0.0213(10) -0.0079(8) -0.0013(8) 0.0018(9)
C5 0.0172(10) 0.0295(12) 0.0269(11) -0.0121(10) -0.0020(9) 0.0037(9)
C6 0.0171(9) 0.0374(12) 0.0233(11) -0.0134(10) 0.0009(8) 0.0021(10)
C7 0.0187(10) 0.0381(13) 0.0179(10) -0.0053(9) 0.0021(8) -0.0029(9)
C8 0.0174(10) 0.0260(11) 0.0191(10) -0.0044(9) 0.0016(8) -0.0033(8)
C9 0.0115(9) 0.0236(10) 0.0178(10) -0.0046(8) -0.0006(8) -0.0012(8)
C10 0.0123(9) 0.0195(10) 0.0171(9) -0.0031(8) -0.0006(7) -0.0011(7)
C11 0.0147(9) 0.0196(11) 0.0128(8) -0.0001(7) 0.0004(7) -0.0018(7)
N1 0.0151(8) 0.0139(7) 0.0136(8) -0.0012(6) -0.0016(6) -0.0016(7)
C12 0.0209(10) 0.0147(9) 0.0158(9) 0.0003(8) 0.0018(8) -0.0047(8)
C13 0.0228(10) 0.0186(10) 0.0192(10) -0.0011(8) -0.0003(9) -0.0060(8)
C14 0.0241(10) 0.0145(9) 0.0167(9) -0.0021(7) -0.0010(8) -0.0029(8)
N2 0.0178(8) 0.0143(7) 0.0133(8) -0.0007(6) 0.0004(6) -0.0008(6)
C15 0.0223(11) 0.0191(10) 0.0113(8) -0.0022(7) 0.0010(8) -0.0016(8)
Cl 0.0204(3) 0.0153(3) 0.0298(3) 0.000 0.000 0.0013(3)
O2 0.0362(10) 0.0226(9) 0.0485(11) -0.0116(8) 0.0056(8) 0.0012(7)
O3 0.0357(10) 0.0403(12) 0.0433(11) -0.0044(9) -0.0142(9) -0.0032(8)

loop_
_atom_type_symbol
_atom_type_description
_atom_type_scat_dispersion_real
_atom_type_scat_dispersion_imag
_atom_type_scat_source
C C 0.0181 0.0091 'International Tables Vol C Tables 4.2.6.8 and 6.1.1.4'
H H 0.0000 0.0000 'International Tables Vol C Tables 4.2.6.8 and 6.1.1.4'
N N 0.0311 0.0180 'International Tables Vol C Tables 4.2.6.8 and 6.1.1.4'
O O 0.0492 0.0322 'International Tables Vol C Tables 4.2.6.8 and 6.1.1.4'
Cl Cl 0.3639 0.7018 'International Tables Vol C Tables 4.2.6.8 and 6.1.1.4'
Mn Mn -0.5299 2.8052 'International Tables Vol C Tables 4.2.6.8 and 6.1.1.4'

loop_
_geom_angle_atom_site_label_1
_geom_angle_atom_site_label_2
_geom_angle_atom_site_label_3
_geom_angle
_geom_angle_site_symmetry_1
_geom_angle_site_symmetry_3
O1 Mn O1 179.49(9) 2_565 .
O1 Mn N1 92.68(7) 2_565 .
O1 Mn N1 87.65(7) . .
O1 Mn N1 87.65(7) 2_565 2_565
O1 Mn N1 92.68(7) . 2_565
N1 Mn N1 96.97(9) . 2_565
O1 Mn N2 87.98(7) 2_565 .
O1 Mn N2 91.64(7) . .
N1 Mn N2 89.52(7) . .
N1 Mn N2 172.34(7) 2_565 .
O1 Mn N2 91.64(7) 2_565 2_565
O1 Mn N2 87.98(7) . 2_565
N1 Mn N2 172.34(7) . 2_565
N1 Mn N2 89.52(7) 2_565 2_565
N2 Mn N2 84.31(10) . 2_565
C1 O1 Mn 121.55(13) . .
O1 C1 C10 123.61(19) . .
O1 C1 C2 117.10(19) . .
C10 C1 C2 119.27(19) . .
C3 C2 C1 121.0(2) . .
C3 C2 H2A 119.5 . .
C1 C2 H2A 119.5 . .
C2 C3 C4 121.5(2) . .
C2 C3 H3 119.3 . .
C4 C3 H3 119.3 . .
C5 C4 C3 121.5(2) . .
C5 C4 C9 119.2(2) . .
C3 C4 C9 119.26(19) . .
C6 C5 C4 121.0(2) . .
C6 C5 H5 119.5 . .
C4 C5 H5 119.5 . .
C5 C6 C7 120.0(2) . .
C5 C6 H6 120.0 . .
C7 C6 H6 120.0 . .
C8 C7 C6 120.3(2) . .
C8 C7 H7 119.9 . .
C6 C7 H7 119.9 . .
C7 C8 C9 121.2(2) . .
C7 C8 H8 119.4 . .
C9 C8 H8 119.4 . .
C8 C9 C4 118.3(2) . .
C8 C9 C10 122.84(19) . .
C4 C9 C10 118.8(2) . .
C1 C10 C11 119.07(18) . .
C1 C10 C9 120.18(18) . .
C11 C10 C9 120.27(18) . .
N1 C11 C10 124.53(18) . .
N1 C11 H11 117.7 . .
C10 C11 H11 117.7 . .
C11 N1 C12 116.70(17) . .
C11 N1 Mn 122.18(14) . .
C12 N1 Mn 120.35(13) . .
N1 C12 C13 111.00(17) . .
N1 C12 H12A 109.4 . .
C13 C12 H12A 109.4 . .
N1 C12 H12B 109.4 . .
C13 C12 H12B 109.4 . .
H12A C12 H12B 108.0 . .
C14 C13 C12 113.81(17) . .
C14 C13 H13A 108.8 . .
C12 C13 H13A 108.8 . .
C14 C13 H13B 108.8 . .
C12 C13 H13B 108.8 . .
H13A C13 H13B 107.7 . .
N2 C14 C13 111.44(16) . .
N2 C14 H14A 109.3 . .
C13 C14 H14A 109.3 . .
N2 C14 H14B 109.3 . .
C13 C14 H14B 109.3 . .
H14A C14 H14B 108.0 . .
C15 N2 C14 111.05(15) . .
C15 N2 Mn 106.54(12) . .
C14 N2 Mn 118.01(13) . .
C15 N2 H2 106.9 . .
C14 N2 H2 106.9 . .
Mn N2 H2 106.9 . .
N2 C15 C15 107.34(13) . 2_565
N2 C15 H15A 110.2 . .
C15 C15 H15A 110.2 2_565 .
N2 C15 H15B 110.2 . .
C15 C15 H15B 110.2 2_565 .
H15A C15 H15B 108.5 . .
O3 Cl O3 110.44(18) 2_665 .
O3 Cl O2 109.39(11) 2_665 2_665
O3 Cl O2 109.52(10) . 2_665
O3 Cl O2 109.52(10) 2_665 .
O3 Cl O2 109.39(11) . .
O2 Cl O2 108.54(16) 2_665 .

loop_
_geom_bond_atom_site_label_1
_geom_bond_atom_site_label_2
_geom_bond_distance
_geom_bond_site_symmetry_2
Mn O1 1.8855(14) 2_565
Mn O1 1.8855(14) .
Mn N1 1.9946(17) .
Mn N1 1.9946(17) 2_565
Mn N2 2.0630(17) .
Mn N2 2.0630(17) 2_565
O1 C1 1.324(2) .
C1 C10 1.400(3) .
C1 C2 1.431(3) .
C2 C3 1.358(3) .
C2 H2A 0.9500 .
C3 C4 1.422(3) .
C3 H3 0.9500 .
C4 C5 1.417(3) .
C4 C9 1.424(3) .
C5 C6 1.371(3) .
C5 H5 0.9500 .
C6 C7 1.403(4) .
C6 H6 0.9500 .
C7 C8 1.379(3) .
C7 H7 0.9500 .
C8 C9 1.412(3) .
C8 H8 0.9500 .
C9 C10 1.447(3) .
C10 C11 1.446(3) .
C11 N1 1.294(3) .
C11 H11 0.9500 .
N1 C12 1.477(3) .
C12 C13 1.528(3) .
C12 H12A 0.9900 .
C12 H12B 0.9900 .
C13 C14 1.517(3) .
C13 H13A 0.9900 .
C13 H13B 0.9900 .
C14 N2 1.484(3) .
C14 H14A 0.9900 .
C14 H14B 0.9900 .
N2 C15 1.483(2) .
N2 H2 1.0000 .
C15 C15 1.509(4) 2_565
C15 H15A 0.9900 .
C15 H15B 0.9900 .
Cl O3 1.4352(18) 2_665
Cl O3 1.4352(18) .
Cl O2 1.4424(17) 2_665
Cl O2 1.4424(17) .

loop_
_geom_torsion_atom_site_label_1
_geom_torsion_atom_site_label_2
_geom_torsion_atom_site_label_3
_geom_torsion_atom_site_label_4
_geom_torsion
_geom_torsion_site_symmetry_1
_geom_torsion_site_symmetry_4
N1 Mn O1 C1 -47.47(15) . .
N1 Mn O1 C1 49.40(15) 2_565 .
N2 Mn O1 C1 -136.93(15) . .
N2 Mn O1 C1 138.83(15) 2_565 .
Mn O1 C1 C10 33.8(3) . .
Mn O1 C1 C2 -147.66(15) . .
O1 C1 C2 C3 179.5(2) . .
C10 C1 C2 C3 -1.9(3) . .
C1 C2 C3 C4 -0.4(3) . .
C2 C3 C4 C5 -176.4(2) . .
C2 C3 C4 C9 0.9(3) . .
C3 C4 C5 C6 176.4(2) . .
C9 C4 C5 C6 -0.8(3) . .
C4 C5 C6 C7 -0.1(3) . .
C5 C6 C7 C8 0.3(3) . .
C6 C7 C8 C9 0.5(3) . .
C7 C8 C9 C4 -1.4(3) . .
C7 C8 C9 C10 -177.8(2) . .
C5 C4 C9 C8 1.5(3) . .
C3 C4 C9 C8 -175.77(19) . .
C5 C4 C9 C10 178.10(19) . .
C3 C4 C9 C10 0.8(3) . .
O1 C1 C10 C11 10.0(3) . .
C2 C1 C10 C11 -168.53(18) . .
O1 C1 C10 C9 -177.93(18) . .
C2 C1 C10 C9 3.5(3) . .
C8 C9 C10 C1 173.4(2) . .
C4 C9 C10 C1 -3.0(3) . .
C8 C9 C10 C11 -14.6(3) . .
C4 C9 C10 C11 168.96(19) . .
C1 C10 C11 N1 -24.7(3) . .
C9 C10 C11 N1 163.25(19) . .
C10 C11 N1 C12 164.97(19) . .
C10 C11 N1 Mn -5.0(3) . .
C11 N1 C12 C13 -109.8(2) . .
Mn N1 C12 C13 60.3(2) . .
N1 C12 C13 C14 -66.5(2) . .
C12 C13 C14 N2 67.3(2) . .
C13 C14 N2 C15 176.95(17) . .
C13 C14 N2 Mn -59.7(2) . .
C14 N2 C15 C15 173.1(2) . 2_565
Mn N2 C15 C15 43.4(2) . 2_565
